data_2219980
loop_
_publ_author_name
'Hu, Dong-Yue'
'Qu, Zhi-Rong'

_publ_section_title
;
 1-(3-Amino-1<i>H</i>-inden-2-yl)ethanone
;
_journal_coeditor_code RZ2252
_journal_issue 11
_journal_name_full 'Acta Crystallographica Section E'
_journal_page_first o2239
_journal_paper_doi 10.1107/S1600536808033485
_journal_volume 64
_journal_year 2008
_chemical_formula_iupac 'C11 H11 N O'
_chemical_formula_moiety 'C11 H11 N O'
_chemical_formula_sum 'C11 H11 N O'
_chemical_formula_weight 173.21
_chemical_name_systematic
;
1-(3-Amino-1<i>H</i>-inden-2-yl)ethanone
;
_space_group_IT_number 14
_symmetry_cell_setting monoclinic
_symmetry_space_group_name_Hall '-P 2ybc'
_symmetry_space_group_name_H-M 'P 1 21/c 1'
_atom_sites_solution_hydrogens geom
_atom_sites_solution_primary direct
_atom_sites_solution_secondary difmap
_cell_angle_alpha 90.00
_cell_angle_beta 93.783(8)
_cell_angle_gamma 90.00
_cell_formula_units_Z 4
_cell_length_a 8.1794(4)
_cell_length_b 10.6905(5)
_cell_length_c 10.5602(6)
_cell_measurement_reflns_used 4430
_cell_measurement_temperature 293(2)
_cell_measurement_theta_max 27.4224
_cell_measurement_theta_min 3.0502
_cell_volume 921.39(8)
_computing_cell_refinement 'CrystalClear (Rigaku, 2005)'
_computing_data_collection 'CrystalClear (Rigaku, 2005)'
_computing_data_reduction 'CrystalClear (Rigaku, 2005)'
_computing_molecular_graphics 'SHELXTL (Sheldrick, 2008)'
_computing_publication_material 'SHELXL97 (Sheldrick, 2008) and PRPKAPPA (Ferguson, 1999)'
_computing_structure_refinement 'SHELXL97 (Sheldrick, 2008)'
_computing_structure_solution 'SHELXS97 (Sheldrick, 2008)'
_diffrn_ambient_temperature 293(2)
_diffrn_detector_area_resol_mean 13.6612
_diffrn_measured_fraction_theta_full 0.998
_diffrn_measured_fraction_theta_max 0.998
_diffrn_measurement_device_type 'Rigaku SCXmini'
_diffrn_measurement_method 'CCD profile fitting'
_diffrn_radiation_monochromator graphite
_diffrn_radiation_source 'fine-focus sealed tube'
_diffrn_radiation_type MoK\a
_diffrn_radiation_wavelength 0.71073
_diffrn_reflns_av_R_equivalents 0.0485
_diffrn_reflns_av_sigmaI/netI 0.0391
_diffrn_reflns_limit_h_max 10
_diffrn_reflns_limit_h_min -10
_diffrn_reflns_limit_k_max 13
_diffrn_reflns_limit_k_min -13
_diffrn_reflns_limit_l_max 13
_diffrn_reflns_limit_l_min -13
_diffrn_reflns_number 9369
_diffrn_reflns_theta_full 27.47
_diffrn_reflns_theta_max 27.47
_diffrn_reflns_theta_min 3.14
_exptl_absorpt_coefficient_mu 0.081
_exptl_absorpt_correction_T_max 0.989
_exptl_absorpt_correction_T_min 0.980
_exptl_absorpt_correction_type multi-scan
_exptl_absorpt_process_details '(CrystalClear; Rigaku, 2005)'
_exptl_crystal_colour colourless
_exptl_crystal_density_diffrn 1.249
_exptl_crystal_density_method 'not measured'
_exptl_crystal_description block
_exptl_crystal_F_000 368
_exptl_crystal_size_max 0.25
_exptl_crystal_size_mid 0.16
_exptl_crystal_size_min 0.14
_refine_diff_density_max 0.206
_refine_diff_density_min -0.196
_refine_ls_extinction_method none
_refine_ls_goodness_of_fit_ref 1.036
_refine_ls_hydrogen_treatment constr
_refine_ls_matrix_type full
_refine_ls_number_parameters 119
_refine_ls_number_reflns 2108
_refine_ls_number_restraints 0
_refine_ls_restrained_S_all 1.036
_refine_ls_R_factor_all 0.0979
_refine_ls_R_factor_gt 0.0600
_refine_ls_shift/su_max 0.000
_refine_ls_shift/su_mean 0.000
_refine_ls_structure_factor_coef Fsqd
_refine_ls_weighting_details 'calc w = 1/[\s^2^(Fo^2^)+(0.0814P)^2^+0.2011P] where P=(Fo^2^+2Fc^2^)/3'
_refine_ls_weighting_scheme calc
_refine_ls_wR_factor_gt 0.1502
_refine_ls_wR_factor_ref 0.1711
_reflns_number_gt 1385
_reflns_number_total 2108
_reflns_threshold_expression I>2\s(I)
_cod_data_source_file rz2252.cif
_cod_data_source_block I
_cod_original_sg_symbol_H-M 'P 21/c'
_cod_database_code 2219980
_cod_database_fobs_code 2219980

loop_
_symmetry_equiv_pos_as_xyz
'x, y, z'
'-x, y+1/2, -z+1/2'
'-x, -y, -z'
'x, -y-1/2, z-1/2'

loop_
_atom_site_type_symbol
_atom_site_label
_atom_site_fract_x
_atom_site_fract_y
_atom_site_fract_z
_atom_site_U_iso_or_equiv
_atom_site_adp_type
_atom_site_calc_flag
_atom_site_refinement_flags
_atom_site_occupancy
C C2 0.6932(2) 0.90032(19) -0.07286(18) 0.0447(5) Uani d . 1
H H2A 0.7446 0.8647 -0.1448 0.054 Uiso calc R 1
H H2B 0.5859 0.8630 -0.0672 0.054 Uiso calc R 1
C C4 0.7981(2) 0.88190(18) 0.04815(17) 0.0393(5) Uani d . 1
C C5 0.8500(2) 0.76630(18) 0.1034(2) 0.0434(5) Uani d . 1
C C6 0.8406(2) 0.99769(18) 0.10065(17) 0.0363(4) Uani d . 1
C C7 0.7680(2) 1.09672(19) 0.01929(18) 0.0389(5) Uani d . 1
C C8 0.5992(3) 1.1144(2) -0.1751(2) 0.0584(6) Uani d . 1
H H8 0.5401 1.0783 -0.2440 0.070 Uiso calc R 1
C C9 0.6815(2) 1.0401(2) -0.08348(18) 0.0439(5) Uani d . 1
C C10 0.6928(3) 1.2986(3) -0.0592(2) 0.0629(7) Uani d . 1
H H10 0.6952 1.3853 -0.0521 0.076 Uiso calc R 1
C C11 0.7750(3) 1.2260(2) 0.0329(2) 0.0490(6) Uani d . 1
H H11 0.8332 1.2626 0.1019 0.059 Uiso calc R 1
C C12 0.7998(3) 0.6463(2) 0.0355(3) 0.0667(7) Uani d . 1
H H12A 0.8792 0.5824 0.0570 0.100 Uiso calc R 1
H H12B 0.7939 0.6602 -0.0545 0.100 Uiso calc R 1
H H12C 0.6945 0.6204 0.0608 0.100 Uiso calc R 1
C C13 0.6070(3) 1.2432(2) -0.1617(2) 0.0664(7) Uani d . 1
H H13 0.5533 1.2936 -0.2231 0.080 Uiso calc R 1
N N1 0.9314(2) 1.01839(16) 0.20784(15) 0.0490(5) Uani d . 1
H H1A 0.9702 0.9564 0.2522 0.059 Uiso calc R 1
H H1B 0.9512 1.0938 0.2328 0.059 Uiso calc R 1
O O2 0.93402(18) 0.75969(13) 0.20655(14) 0.0527(4) Uani d . 1

loop_
_atom_site_aniso_label
_atom_site_aniso_U_11
_atom_site_aniso_U_22
_atom_site_aniso_U_33
_atom_site_aniso_U_12
_atom_site_aniso_U_13
_atom_site_aniso_U_23
C2 0.0439(11) 0.0511(13) 0.0384(11) 0.0004(9) -0.0018(8) -0.0056(9)
C4 0.0376(10) 0.0419(11) 0.0383(10) -0.0022(8) 0.0014(8) -0.0035(8)
C5 0.0434(11) 0.0401(12) 0.0470(12) -0.0014(9) 0.0046(9) -0.0010(8)
C6 0.0332(9) 0.0403(11) 0.0354(10) -0.0004(8) 0.0023(7) 0.0010(8)
C7 0.0346(9) 0.0424(11) 0.0399(11) 0.0010(8) 0.0036(8) 0.0024(8)
C8 0.0553(13) 0.0740(18) 0.0446(13) 0.0109(12) -0.0053(10) 0.0031(11)
C9 0.0392(10) 0.0544(14) 0.0380(11) 0.0049(9) 0.0023(8) 0.0025(9)
C10 0.0714(16) 0.0487(13) 0.0685(17) 0.0096(12) 0.0037(13) 0.0164(12)
C11 0.0484(12) 0.0456(14) 0.0526(12) 0.0016(10) 0.0007(9) 0.0042(10)
C12 0.0854(18) 0.0415(13) 0.0719(16) -0.0014(12) -0.0041(13) -0.0100(11)
C13 0.0691(16) 0.0700(17) 0.0593(15) 0.0214(13) -0.0016(12) 0.0218(12)
N1 0.0605(11) 0.0381(9) 0.0461(10) -0.0026(8) -0.0137(8) 0.0000(7)
O2 0.0660(10) 0.0415(8) 0.0493(9) 0.0033(7) -0.0075(7) 0.0062(6)

loop_
_atom_type_symbol
_atom_type_description
_atom_type_scat_dispersion_real
_atom_type_scat_dispersion_imag
_atom_type_scat_source
C C 0.0033 0.0016 'International Tables Vol C Tables 4.2.6.8 and 6.1.1.4'
H H 0.0000 0.0000 'International Tables Vol C Tables 4.2.6.8 and 6.1.1.4'
N N 0.0061 0.0033 'International Tables Vol C Tables 4.2.6.8 and 6.1.1.4'
O O 0.0106 0.0060 'International Tables Vol C Tables 4.2.6.8 and 6.1.1.4'

loop_
_geom_angle_atom_site_label_1
_geom_angle_atom_site_label_2
_geom_angle_atom_site_label_3
_geom_angle
C9 C2 C4 102.92(15)
C9 C2 H2A 111.2
C4 C2 H2A 111.2
C9 C2 H2B 111.2
C4 C2 H2B 111.2
H2A C2 H2B 109.1
C6 C4 C5 123.41(18)
C6 C4 C2 109.61(17)
C5 C4 C2 126.98(18)
O2 C5 C4 122.65(18)
O2 C5 C12 118.77(19)
C4 C5 C12 118.6(2)
N1 C6 C4 126.71(18)
N1 C6 C7 124.11(17)
C4 C6 C7 109.18(16)
C11 C7 C9 121.81(19)
C11 C7 C6 130.23(19)
C9 C7 C6 107.96(18)
C13 C8 C9 118.7(2)
C13 C8 H8 120.7
C9 C8 H8 120.7
C8 C9 C7 119.4(2)
C8 C9 C2 130.2(2)
C7 C9 C2 110.33(17)
C11 C10 C13 120.5(3)
C11 C10 H10 119.7
C13 C10 H10 119.7
C10 C11 C7 118.1(2)
C10 C11 H11 121.0
C7 C11 H11 121.0
C5 C12 H12A 109.5
C5 C12 H12B 109.5
H12A C12 H12B 109.5
C5 C12 H12C 109.5
H12A C12 H12C 109.5
H12B C12 H12C 109.5
C10 C13 C8 121.5(2)
C10 C13 H13 119.2
C8 C13 H13 119.2
C6 N1 H1A 120.0
C6 N1 H1B 120.0
H1A N1 H1B 120.0

loop_
_geom_bond_atom_site_label_1
_geom_bond_atom_site_label_2
_geom_bond_distance
C2 C9 1.501(3)
C2 C4 1.505(3)
C2 H2A 0.9700
C2 H2B 0.9700
C4 C6 1.391(3)
C4 C5 1.420(3)
C5 O2 1.251(2)
C5 C12 1.513(3)
C6 N1 1.331(2)
C6 C7 1.464(3)
C7 C11 1.391(3)
C7 C9 1.394(3)
C8 C13 1.385(4)
C8 C9 1.391(3)
C8 H8 0.9300
C10 C11 1.383(3)
C10 C13 1.384(3)
C10 H10 0.9300
C11 H11 0.9300
C12 H12A 0.9600
C12 H12B 0.9600
C12 H12C 0.9600
C13 H13 0.9300
N1 H1A 0.8600
N1 H1B 0.8600

loop_
_geom_hbond_atom_site_label_D
_geom_hbond_atom_site_label_H
_geom_hbond_atom_site_label_A
_geom_hbond_site_symmetry_A
_geom_hbond_distance_DH
_geom_hbond_distance_HA
_geom_hbond_distance_DA
_geom_hbond_angle_DHA
N1 H1A O2 . 0.86 2.17 2.766(2) 125.8
N1 H1B O2 2_755 0.86 2.09 2.924(2) 164.2
C2 H2B Cg1 3_675 0.97 2.77 3.631(2) 148.1

loop_
_cod_related_entry_id
_cod_related_entry_database
_cod_related_entry_code
1 ChemSpider 24740970
